data_7249965
loop_
_publ_author_name
'Shi, Lei'
'Liu, Bangxiang'
'Wang, Pengfei'
'Gao, Chao'
'Zhang, Chong'
'Du, Yang'
'Sun, Chengguo'
'Hu, Bingcheng'

_publ_section_title
;
 Ionization treatment of pyrazolo[4,3-c]pyrazole derivatives to achieve
 the low sensitivity of high-energy materials
;
_journal_issue 13
_journal_name_full CrystEngComm
_journal_page_first 1918
_journal_page_last 1926
_journal_paper_doi 10.1039/D4CE01286K
_journal_volume 27
_journal_year 2025
_chemical_formula_moiety '2(H4 N O), C4 N6 O4'
_chemical_formula_sum 'C4 H8 N8 O6'
_chemical_formula_weight 264.18
_space_group_crystal_system monoclinic
_space_group_IT_number 14
_space_group_name_Hall '-P 2ybc'
_space_group_name_H-M_alt 'P 1 21/c 1'
_atom_sites_solution_hydrogens difmap
_atom_sites_solution_primary dual
_audit_block_doi 10.5517/ccdc.csd.cc2lpt59
_audit_creation_date 2024-05-07
_audit_creation_method
;
Olex2 1.5
(compiled 2024.02.16 svn.r378c4104 for OlexSys, GUI svn.r6928)
;
_audit_update_record
;
2024-11-21 deposited with the CCDC.	2025-02-18 downloaded from the CCDC.
;
_cell_angle_alpha 90
_cell_angle_beta 95.909(10)
_cell_angle_gamma 90
_cell_formula_units_Z 2
_cell_length_a 3.6899(7)
_cell_length_b 13.747(3)
_cell_length_c 9.3323(13)
_cell_measurement_reflns_used 1717
_cell_measurement_temperature 233.00
_cell_measurement_theta_max 27.225
_cell_measurement_theta_min 2.963
_cell_volume 470.87(15)
_computing_cell_refinement 'SAINT V8.40B (?, 2016)'
_computing_data_reduction 'SAINT V8.40B (?, 2016)'
_computing_molecular_graphics 'Olex2 1.5 (Dolomanov et al., 2009)'
_computing_publication_material 'Olex2 1.5 (Dolomanov et al., 2009)'
_computing_structure_refinement 'SHELXL 2018/3 (Sheldrick, 2015)'
_computing_structure_solution 'SHELXT 2018/2 (Sheldrick, 2018)'
_diffrn_ambient_temperature 233.00
_diffrn_measured_fraction_theta_full 0.995
_diffrn_measured_fraction_theta_max 0.993
_diffrn_measurement_device_type 'Bruker D8 VENTURE'
_diffrn_measurement_method '\f and \w scans'
_diffrn_radiation_type MoK\a
_diffrn_radiation_wavelength 0.71073
_diffrn_reflns_av_R_equivalents 0.0795
_diffrn_reflns_av_unetI/netI 0.0289
_diffrn_reflns_Laue_measured_fraction_full 0.995
_diffrn_reflns_Laue_measured_fraction_max 0.993
_diffrn_reflns_limit_h_max 4
_diffrn_reflns_limit_h_min -4
_diffrn_reflns_limit_k_max 17
_diffrn_reflns_limit_k_min -17
_diffrn_reflns_limit_l_max 12
_diffrn_reflns_limit_l_min -11
_diffrn_reflns_number 9659
_diffrn_reflns_point_group_measured_fraction_full 0.995
_diffrn_reflns_point_group_measured_fraction_max 0.993
_diffrn_reflns_theta_full 25.242
_diffrn_reflns_theta_max 27.535
_diffrn_reflns_theta_min 2.648
_diffrn_source_current 1.4
_diffrn_source_power 0.07
_diffrn_source_voltage 50.0
_diffrn_standards_number 0
_exptl_absorpt_coefficient_mu 0.171
_exptl_absorpt_correction_T_max 0.7456
_exptl_absorpt_correction_T_min 0.6900
_exptl_absorpt_correction_type multi-scan
_exptl_absorpt_process_details
;
SADABS-2016/2 (Bruker,2016/2) was used for absorption correction.
wR2(int) was 0.0814 before and 0.0635 after correction.
The Ratio of minimum to maximum transmission is 0.9254.
The \l/2 correction factor is Not present.
;
_exptl_crystal_density_diffrn 1.863
_exptl_crystal_description block
_exptl_crystal_F_000 272
_exptl_crystal_size_max 0.12
_exptl_crystal_size_mid 0.11
_exptl_crystal_size_min 0.1
_refine_diff_density_max 0.321
_refine_diff_density_min -0.599
_refine_diff_density_rms 0.083
_refine_ls_extinction_method none
_refine_ls_goodness_of_fit_ref 1.097
_refine_ls_hydrogen_treatment mixed
_refine_ls_matrix_type full
_refine_ls_number_parameters 86
_refine_ls_number_reflns 1076
_refine_ls_number_restraints 2
_refine_ls_restrained_S_all 1.097
_refine_ls_R_factor_all 0.0799
_refine_ls_R_factor_gt 0.0689
_refine_ls_shift/su_max 0.001
_refine_ls_shift/su_mean 0.000
_refine_ls_structure_factor_coef Fsqd
_refine_ls_weighting_details 'w=1/[\s^2^(Fo^2^)+(0.0858P)^2^+0.7887P] where P=(Fo^2^+2Fc^2^)/3'
_refine_ls_weighting_scheme calc
_refine_ls_wR_factor_gt 0.1864
_refine_ls_wR_factor_ref 0.1925
_reflns_Friedel_coverage 0.000
_reflns_number_gt 893
_reflns_number_total 1076
_reflns_threshold_expression 'I > 2\s(I)'
_cod_data_source_file d4ce01286k2.cif
_cod_data_source_block mo_20240428_wq_nlg_nh3oh_0m
_cod_depositor_comments 'Adding full bibliography for 7249960--7249966.cif.'
_cod_original_cell_volume 470.88(14)
_cod_database_code 7249965
_shelx_shelxl_version_number 2018/3
_shelx_space_group_comment
;
The symmetry employed for this shelxl refinement is uniquely defined
by the following loop, which should always be used as a source of
symmetry information in preference to the above space-group names.
They are only intended as comments.
;
_shelx_estimated_absorpt_t_max 0.983
_shelx_estimated_absorpt_t_min 0.980
_olex2_refinement_description
;
1. Restrained distances
 O1-H1
 0.9 with sigma of 0.01
 H4C-H1
 2.1 with sigma of 0.01
2.a Everything fixed:
 H4A, H4B, H4C
;
_olex2_submission_special_instructions 'No special instructions were received'

loop_
_space_group_symop_operation_xyz
'x, y, z'
'-x, y+1/2, -z+1/2'
'-x, -y, -z'
'x, -y-1/2, z-1/2'

loop_
_atom_site_label
_atom_site_type_symbol
_atom_site_fract_x
_atom_site_fract_y
_atom_site_fract_z
_atom_site_U_iso_or_equiv
_atom_site_adp_type
_atom_site_occupancy
_atom_site_site_symmetry_order
_atom_site_calc_flag
_atom_site_refinement_flags_posn
_atom_site_refinement_flags_adp
_atom_site_refinement_flags_occupancy
_atom_site_disorder_assembly
_atom_site_disorder_group
O1 O 1.1560(8) 0.3380(2) 0.8022(3) 0.0574(8) Uani 1 1 d D . . . .
H1 H 1.058(5) 0.346(6) 0.7094(12) 0.14(3) Uiso 1 1 d D . . . .
O2 O 0.5836(8) 0.32405(18) 0.1648(3) 0.0449(7) Uani 1 1 d . . . . .
O3 O 0.2602(7) 0.45566(17) 0.1346(2) 0.0415(6) Uani 1 1 d . . . . .
N1 N 0.4576(7) 0.39894(19) 0.2114(3) 0.0308(6) Uani 1 1 d . . . . .
N2 N 0.7232(7) 0.36335(19) 0.4506(3) 0.0296(6) Uani 1 1 d . . . . .
N3 N 0.7479(7) 0.40454(18) 0.5826(3) 0.0296(6) Uani 1 1 d . . . . .
N4 N 0.9192(10) 0.3311(2) 0.8954(3) 0.0497(8) Uani 1 1 d . . . . .
H4A H 1.015500 0.373000 0.970200 0.050 Uiso 1 1 d . . . . .
H4B H 0.895700 0.261100 0.923100 0.050 Uiso 1 1 d . . . . .
H4C H 0.665200 0.356500 0.855400 0.050 Uiso 1 1 d D . . . .
C1 C 0.5730(7) 0.4922(2) 0.5704(3) 0.0267(6) Uani 1 1 d . . . . .
C2 C 0.5323(8) 0.4241(2) 0.3584(3) 0.0275(6) Uani 1 1 d . . . . .

loop_
_atom_site_aniso_label
_atom_site_aniso_U_11
_atom_site_aniso_U_22
_atom_site_aniso_U_33
_atom_site_aniso_U_23
_atom_site_aniso_U_13
_atom_site_aniso_U_12
O1 0.0458(16) 0.068(2) 0.0552(18) -0.0014(15) -0.0116(13) 0.0041(13)
O2 0.0649(17) 0.0345(13) 0.0353(13) -0.0087(10) 0.0058(11) 0.0043(11)
O3 0.0575(15) 0.0374(12) 0.0274(11) 0.0009(9) -0.0057(10) 0.0013(11)
N1 0.0349(13) 0.0322(13) 0.0256(13) -0.0007(10) 0.0051(10) -0.0076(10)
N2 0.0309(13) 0.0324(13) 0.0254(12) -0.0008(10) 0.0022(9) -0.0017(10)
N3 0.0336(13) 0.0294(13) 0.0249(12) 0.0011(9) -0.0014(10) -0.0001(10)
N4 0.063(2) 0.0418(17) 0.0406(17) 0.0019(13) -0.0106(15) -0.0033(15)
C1 0.0249(13) 0.0302(14) 0.0247(14) 0.0000(11) 0.0012(10) -0.0056(11)
C2 0.0277(14) 0.0299(14) 0.0248(14) -0.0023(11) 0.0025(11) -0.0061(11)

loop_
_atom_type_symbol
_atom_type_description
_atom_type_scat_dispersion_real
_atom_type_scat_dispersion_imag
_atom_type_scat_source
C C 0.0033 0.0016 'International Tables Vol C Tables 4.2.6.8 and 6.1.1.4'
H H 0.0000 0.0000 'International Tables Vol C Tables 4.2.6.8 and 6.1.1.4'
N N 0.0061 0.0033 'International Tables Vol C Tables 4.2.6.8 and 6.1.1.4'
O O 0.0106 0.0060 'International Tables Vol C Tables 4.2.6.8 and 6.1.1.4'

loop_
_geom_angle_atom_site_label_1
_geom_angle_atom_site_label_2
_geom_angle_atom_site_label_3
_geom_angle
_geom_angle_site_symmetry_1
_geom_angle_site_symmetry_3
_geom_angle_publ_flag
N4 O1 H1 114.6(12) . . ?
O2 N1 O3 122.9(3) . . ?
O2 N1 C2 120.4(3) . . ?
O3 N1 C2 116.8(3) . . ?
C2 N2 N3 107.7(2) . . ?
N2 N3 C1 107.9(2) . . ?
O1 N4 H4A 102.8 . . ?
O1 N4 H4B 108.9 . . ?
O1 N4 H4C 112.4 . . ?
H4A N4 H4B 115.5 . . ?
H4A N4 H4C 108.6 . . ?
H4B N4 H4C 108.6 . . ?
N3 C1 C1 110.5(3) . 3_666 ?
N3 C1 C2 146.6(3) . 3_666 ?
C1 C1 C2 102.9(3) 3_666 3_666 ?
N2 C2 N1 120.4(3) . . ?
N2 C2 C1 111.0(2) . 3_666 ?
C1 C2 N1 128.6(3) 3_666 . ?

loop_
_geom_bond_atom_site_label_1
_geom_bond_atom_site_label_2
_geom_bond_distance
_geom_bond_site_symmetry_2
_geom_bond_publ_flag
O1 H1 0.911(10) . ?
O1 N4 1.298(5) . ?
O2 N1 1.227(4) . ?
O3 N1 1.243(3) . ?
N1 C2 1.414(4) . ?
N2 N3 1.351(3) . ?
N2 C2 1.345(4) . ?
N3 C1 1.366(4) . ?
N4 H4A 0.9457 . ?
N4 H4B 1.0023 . ?
N4 H4C 1.0333 . ?
C1 C1 1.385(5) 3_666 ?
C1 C2 1.403(4) 3_666 ?

loop_
_geom_torsion_atom_site_label_1
_geom_torsion_atom_site_label_2
_geom_torsion_atom_site_label_3
_geom_torsion_atom_site_label_4
_geom_torsion
_geom_torsion_site_symmetry_1
_geom_torsion_site_symmetry_2
_geom_torsion_site_symmetry_3
_geom_torsion_site_symmetry_4
_geom_torsion_publ_flag
O2 N1 C2 N2 -4.1(4) . . . . ?
O2 N1 C2 C1 177.0(3) . . . 3_666 ?
O3 N1 C2 N2 175.5(3) . . . . ?
O3 N1 C2 C1 -3.4(4) . . . 3_666 ?
N2 N3 C1 C1 1.1(4) . . . 3_666 ?
N2 N3 C1 C2 179.4(4) . . . 3_666 ?
N3 N2 C2 N1 -178.9(2) . . . . ?
N3 N2 C2 C1 0.1(3) . . . 3_666 ?
C2 N2 N3 C1 -0.7(3) . . . . ?
